data_4126983
loop_
_publ_author_name
'Rao, Bin'
'Chong, Che Chang'
'Kinjo, Rei'

_publ_section_title
;
 Metal-Free Regio- and Chemoselective Hydroboration of Pyridines Catalyzed
 by 1,3,2-Diazaphosphenium Triflate
;
_journal_name_full 'Journal of the American Chemical Society'
_journal_paper_doi 10.1021/jacs.7b09754
_journal_year 2018
_chemical_formula_sum 'C17 H22 B F3 N2 O5 S'
_chemical_formula_weight 434.23
_space_group_crystal_system orthorhombic
_space_group_IT_number 29
_space_group_name_Hall 'P 2c -2ac'
_space_group_name_H-M_alt 'P c a 21'
_symmetry_space_group_name_Hall 'P 2c -2ac'
_symmetry_space_group_name_H-M 'P c a 21'
_atom_sites_solution_hydrogens geom
_cell_angle_alpha 90
_cell_angle_beta 90
_cell_angle_gamma 90
_cell_formula_units_Z 4
_cell_length_a 24.0142(12)
_cell_length_b 6.6165(3)
_cell_length_c 12.7599(7)
_cell_measurement_reflns_used 4620
_cell_measurement_temperature 100.(2)
_cell_measurement_theta_max 30.6162
_cell_measurement_theta_min 3.1936
_cell_volume 2027.42(18)
_computing_cell_refinement 'SAINT V8.37A (Bruker AXS Inc., 2015)'
_computing_data_collection 'APEX3 (Bruker AXS Inc., 2016)'
_computing_data_reduction 'SAINT V8.37A (Bruker AXS Inc., 2015)'
_computing_molecular_graphics 'XP (Bruker AXS Inc., 2016)'
_computing_publication_material 'APEX3 (Bruker AXS Inc., 2016)'
_computing_structure_refinement 'SHELXL-2014/7 (Sheldrick, 2014)'
_computing_structure_solution 'XT, VERSION 2014/5'
_diffrn_ambient_temperature 100.(2)
_diffrn_detector_area_resol_mean 7.4074
_diffrn_measured_fraction_theta_full 0.995
_diffrn_measured_fraction_theta_max 0.995
_diffrn_measurement_device_type 'Photon II CPADs detector'
_diffrn_measurement_method 'phi and omega scans'
_diffrn_radiation_monochromator 'Multilayer Mirror'
_diffrn_radiation_type MoK\a
_diffrn_radiation_wavelength 0.71073
_diffrn_reflns_av_R_equivalents 0.0806
_diffrn_reflns_av_unetI/netI 0.0903
_diffrn_reflns_limit_h_max 33
_diffrn_reflns_limit_h_min -34
_diffrn_reflns_limit_k_max 9
_diffrn_reflns_limit_k_min -7
_diffrn_reflns_limit_l_max 17
_diffrn_reflns_limit_l_min -18
_diffrn_reflns_number 21277
_diffrn_reflns_theta_full 31.02
_diffrn_reflns_theta_max 31.02
_diffrn_reflns_theta_min 2.33
_diffrn_source 'Incoatec microfocus source'
_diffrn_source_type 'Bruker D8 Quest'
_exptl_absorpt_coefficient_mu 0.218
_exptl_absorpt_correction_T_max 0.98
_exptl_absorpt_correction_T_min 0.80
_exptl_absorpt_correction_type multi-scan
_exptl_absorpt_process_details
;
SADABS-2016/2 - Bruker AXS area detector scaling and absorption correction
;
_exptl_crystal_colour colourless
_exptl_crystal_density_diffrn 1.423
_exptl_crystal_density_method 'not measured'
_exptl_crystal_description block
_exptl_crystal_F_000 904
_exptl_crystal_size_max 0.220
_exptl_crystal_size_mid 0.120
_exptl_crystal_size_min 0.100
_refine_diff_density_max 0.420
_refine_diff_density_min -0.460
_refine_ls_abs_structure_details
;

Refined as an inversion twin.
;
_refine_ls_abs_structure_Flack 0.47(13)
_refine_ls_extinction_method none
_refine_ls_goodness_of_fit_ref 1.075
_refine_ls_hydrogen_treatment constr
_refine_ls_matrix_type full
_refine_ls_number_parameters 267
_refine_ls_number_reflns 6250
_refine_ls_number_restraints 1
_refine_ls_restrained_S_all 1.074
_refine_ls_R_factor_all 0.1130
_refine_ls_R_factor_gt 0.0656
_refine_ls_shift/su_max 0.000
_refine_ls_shift/su_mean 0.000
_refine_ls_structure_factor_coef Fsqd
_refine_ls_weighting_details 'w=1/[\s^2^(Fo^2^)+(0.0282P)^2^+1.2684P] where P=(Fo^2^+2Fc^2^)/3'
_refine_ls_weighting_scheme calc
_refine_ls_wR_factor_gt 0.1008
_refine_ls_wR_factor_ref 0.1189
_reflns_number_gt 4316
_reflns_number_total 6250
_reflns_threshold_expression 'I > 2\s(I)'
_cod_data_source_file ja7b09754_si_005.cif
_cod_data_source_block rei699m
_cod_depositor_comments
;
The following automatic conversions were performed:

'_exptl_absorpt_correction_type' value 'Multi-Scan' changed to
'multi-scan' according to
/home/data/users/saulius/crontab/automatic-downloads/rss-feeds/ACS/lib/dictionaries/cif_core.dic
dictionary named 'cif_core.dic' version 2.4.2 from 2011-04-26.

Automatic conversion script
Id: cif_fix_values 4973 2017-02-22 13:04:09Z antanas 
;
_cod_database_code 4126983

loop_
_space_group_symop_operation_xyz
'x, y, z'
'-x, -y, z+1/2'
'x+1/2, -y, z'
'-x+1/2, y, z+1/2'

loop_
_atom_site_type_symbol
_atom_site_label
_atom_site_fract_x
_atom_site_fract_y
_atom_site_fract_z
_atom_site_U_iso_or_equiv
_atom_site_adp_type
_atom_site_calc_flag
_atom_site_refinement_flags_adp
_atom_site_refinement_flags_posn
_atom_site_occupancy
B B1 0.42441(17) 0.5918(7) 0.5087(4) 0.0186(9) Uani d . . 1
C C1 0.39047(17) 0.3364(6) 0.6478(3) 0.0225(8) Uani d . . 1
H H1 0.4167 0.2436 0.6197 0.027 Uiso calc U R 1
C C2 0.35861(18) 0.2797(7) 0.7331(3) 0.0252(9) Uani d . . 1
H H2 0.3626 0.1488 0.7628 0.03 Uiso calc U R 1
C C3 0.32089(18) 0.4158(7) 0.7745(3) 0.0267(10) Uani d . . 1
H H3 0.2993 0.381 0.8341 0.032 Uiso calc U R 1
C C4 0.31504(17) 0.6036(7) 0.7278(3) 0.0248(9) Uani d . . 1
H H4 0.2888 0.698 0.7546 0.03 Uiso calc U R 1
C C5 0.34747(16) 0.6531(7) 0.6422(3) 0.0218(8) Uani d . . 1
H H5 0.3433 0.7816 0.61 0.026 Uiso calc U R 1
C C6 0.36843(17) 0.3788(7) 0.3789(3) 0.0267(9) Uani d . . 1
H H6 0.3782 0.2666 0.4216 0.032 Uiso calc U R 1
C C7 0.33690(19) 0.3464(7) 0.2906(4) 0.0315(10) Uani d . . 1
H H7 0.3247 0.2142 0.2729 0.038 Uiso calc U R 1
C C8 0.32323(18) 0.5102(8) 0.2276(4) 0.0319(11) Uani d . . 1
H H8 0.3023 0.4915 0.1652 0.038 Uiso calc U R 1
C C9 0.3406(2) 0.7012(8) 0.2573(4) 0.0333(11) Uani d . . 1
H H9 0.3314 0.8158 0.216 0.04 Uiso calc U R 1
C C10 0.37144(18) 0.7230(7) 0.3476(4) 0.0286(10) Uani d . . 1
H H10 0.3829 0.8543 0.3686 0.034 Uiso calc U R 1
C C11 0.52251(18) 0.5523(7) 0.6588(3) 0.0276(10) Uani d . . 1
H H11A 0.4889 0.6044 0.693 0.041 Uiso calc U R 1
H H11B 0.5553 0.6226 0.6866 0.041 Uiso calc U R 1
H H11C 0.5259 0.4071 0.6726 0.041 Uiso calc U R 1
C C12 0.51852(14) 0.5880(6) 0.5407(4) 0.0215(8) Uani d . . 1
C C13 0.57201(17) 0.5189(7) 0.4884(4) 0.0304(10) Uani d . . 1
H H13A 0.5805 0.3804 0.5104 0.046 Uiso calc U R 1
H H13B 0.6026 0.6087 0.5091 0.046 Uiso calc U R 1
H H13C 0.5675 0.5231 0.4122 0.046 Uiso calc U R 1
C C14 0.50034(15) 0.8077(6) 0.5142(3) 0.0194(8) Uani d . . 1
C C15 0.51377(18) 0.8695(8) 0.4013(4) 0.0308(10) Uani d . . 1
H H15A 0.5016 0.7628 0.3533 0.046 Uiso calc U R 1
H H15B 0.554 0.8897 0.394 0.046 Uiso calc U R 1
H H15C 0.4943 0.9955 0.3845 0.046 Uiso calc U R 1
C C16 0.52137(18) 0.9684(7) 0.5886(4) 0.0290(10) Uani d . . 1
H H16A 0.5094 1.1017 0.5638 0.044 Uiso calc U R 1
H H16B 0.5621 0.9637 0.5913 0.044 Uiso calc U R 1
H H16C 0.5062 0.944 0.6587 0.044 Uiso calc U R 1
C C17 0.21154(18) -0.0559(7) 0.4697(4) 0.0296(10) Uani d . . 1
F F1 0.22085(12) -0.2518(4) 0.4837(2) 0.0403(7) Uani d . . 1
F F2 0.15796(11) -0.0212(5) 0.4922(3) 0.0538(9) Uani d . . 1
F F3 0.21791(13) -0.0159(4) 0.3669(2) 0.0432(8) Uani d . . 1
N N1 0.38521(13) 0.5204(5) 0.6036(3) 0.0189(7) Uani d . . 1
N N2 0.38579(13) 0.5633(5) 0.4068(3) 0.0203(7) Uani d . . 1
O O1 0.47263(10) 0.4683(4) 0.5000(2) 0.0201(6) Uani d . . 1
O O2 0.44002(10) 0.7962(4) 0.5245(2) 0.0203(6) Uani d . . 1
O O3 0.24077(13) 0.3033(4) 0.5200(2) 0.0291(7) Uani d . . 1
O O4 0.31181(11) 0.0422(5) 0.5096(3) 0.0302(7) Uani d . . 1
O O5 0.24493(14) 0.0373(5) 0.6524(2) 0.0298(7) Uani d . . 1
S S1 0.25747(4) 0.10081(15) 0.54675(9) 0.0213(2) Uani d . . 1

loop_
_atom_site_aniso_label
_atom_site_aniso_U_11
_atom_site_aniso_U_22
_atom_site_aniso_U_33
_atom_site_aniso_U_12
_atom_site_aniso_U_13
_atom_site_aniso_U_23
B1 0.019(2) 0.020(2) 0.016(2) 0.0018(16) -0.0007(16) -0.0018(18)
C1 0.023(2) 0.022(2) 0.022(2) -0.0007(16) -0.0015(17) 0.0021(17)
C2 0.024(2) 0.029(2) 0.023(2) -0.0056(17) -0.0032(17) 0.0059(18)
C3 0.024(2) 0.036(3) 0.020(2) -0.0070(19) -0.0002(17) 0.0011(18)
C4 0.023(2) 0.029(2) 0.023(2) -0.0017(18) 0.0031(17) -0.0036(19)
C5 0.022(2) 0.020(2) 0.023(2) -0.0005(15) 0.0010(16) 0.0006(16)
C6 0.028(2) 0.031(3) 0.021(2) -0.0072(18) 0.0011(17) 0.0006(18)
C7 0.033(3) 0.039(3) 0.023(2) -0.013(2) 0.0026(19) -0.006(2)
C8 0.021(2) 0.053(3) 0.022(2) 0.005(2) -0.0028(18) -0.009(2)
C9 0.037(3) 0.036(3) 0.026(2) 0.015(2) -0.007(2) -0.003(2)
C10 0.031(2) 0.028(3) 0.026(2) 0.0071(18) -0.0039(19) -0.0020(19)
C11 0.026(2) 0.030(3) 0.027(2) -0.0025(17) -0.0027(18) 0.0040(18)
C12 0.0159(16) 0.0221(19) 0.027(2) -0.0015(14) -0.0009(18) 0.0004(17)
C13 0.022(2) 0.028(2) 0.042(3) 0.0030(17) 0.005(2) 0.002(2)
C14 0.0161(19) 0.021(2) 0.0214(19) -0.0010(14) 0.0009(16) 0.0028(16)
C15 0.030(2) 0.036(3) 0.026(2) -0.0011(19) 0.0053(19) 0.006(2)
C16 0.027(2) 0.029(3) 0.031(2) -0.0037(18) -0.0009(19) -0.0039(19)
C17 0.031(2) 0.028(3) 0.030(2) -0.0007(18) -0.0032(19) 0.0003(19)
F1 0.0624(19) 0.0203(14) 0.0382(17) -0.0074(12) -0.0127(14) 0.0027(12)
F2 0.0240(14) 0.066(2) 0.072(2) -0.0030(13) -0.0087(16) -0.0114(19)
F3 0.079(2) 0.0316(16) 0.0196(14) 0.0017(14) -0.0129(14) -0.0001(12)
N1 0.0183(16) 0.0207(18) 0.0176(16) 0.0004(13) -0.0003(13) -0.0003(14)
N2 0.0173(16) 0.0253(19) 0.0183(17) -0.0004(13) 0.0011(13) -0.0020(14)
O1 0.0190(13) 0.0174(13) 0.0238(14) -0.0004(10) -0.0013(12) -0.0003(12)
O2 0.0161(12) 0.0214(14) 0.0233(16) -0.0002(10) 0.0002(11) 0.0007(11)
O3 0.0452(18) 0.0182(14) 0.0239(17) 0.0042(13) -0.0015(14) 0.0004(11)
O4 0.0229(15) 0.0328(17) 0.0351(17) 0.0022(12) 0.0054(13) 0.0066(15)
O5 0.0386(17) 0.0356(18) 0.0152(14) -0.0044(14) 0.0017(13) 0.0025(13)
S1 0.0259(5) 0.0200(4) 0.0181(4) -0.0005(4) 0.0008(5) 0.0012(4)

loop_
_atom_type_symbol
_atom_type_description
_atom_type_scat_dispersion_real
_atom_type_scat_dispersion_imag
_atom_type_scat_source
C C 0.0033 0.0016 'International Tables Vol C Tables 4.2.6.8 and 6.1.1.4'
H H 0.0000 0.0000 'International Tables Vol C Tables 4.2.6.8 and 6.1.1.4'
B B 0.0013 0.0007 'International Tables Vol C Tables 4.2.6.8 and 6.1.1.4'
F F 0.0171 0.0103 'International Tables Vol C Tables 4.2.6.8 and 6.1.1.4'
N N 0.0061 0.0033 'International Tables Vol C Tables 4.2.6.8 and 6.1.1.4'
O O 0.0106 0.0060 'International Tables Vol C Tables 4.2.6.8 and 6.1.1.4'
S S 0.1246 0.1234 'International Tables Vol C Tables 4.2.6.8 and 6.1.1.4'

loop_
_geom_angle_atom_site_label_1
_geom_angle_atom_site_label_2
_geom_angle_atom_site_label_3
_geom_angle
O2 B1 O1 110.1(3)
O2 B1 N1 109.2(3)
O1 B1 N1 111.6(3)
O2 B1 N2 112.2(3)
O1 B1 N2 109.8(3)
N1 B1 N2 103.7(3)
N1 C1 C2 121.5(4)
N1 C1 H1 119.2
C2 C1 H1 119.2
C1 C2 C3 119.1(4)
C1 C2 H2 120.4
C3 C2 H2 120.4
C2 C3 C4 119.1(4)
C2 C3 H3 120.4
C4 C3 H3 120.4
C5 C4 C3 119.7(4)
C5 C4 H4 120.2
C3 C4 H4 120.2
N1 C5 C4 120.7(4)
N1 C5 H5 119.6
C4 C5 H5 119.6
N2 C6 C7 122.1(4)
N2 C6 H6 118.9
C7 C6 H6 118.9
C6 C7 C8 118.9(4)
C6 C7 H7 120.6
C8 C7 H7 120.6
C9 C8 C7 118.9(4)
C9 C8 H8 120.6
C7 C8 H8 120.6
C10 C9 C8 119.2(5)
C10 C9 H9 120.4
C8 C9 H9 120.4
N2 C10 C9 121.7(4)
N2 C10 H10 119.1
C9 C10 H10 119.1
C12 C11 H11A 109.5
C12 C11 H11B 109.5
H11A C11 H11B 109.5
C12 C11 H11C 109.5
H11A C11 H11C 109.5
H11B C11 H11C 109.5
O1 C12 C13 108.7(3)
O1 C12 C11 108.4(3)
C13 C12 C11 109.5(4)
O1 C12 C14 102.7(3)
C13 C12 C14 115.1(3)
C11 C12 C14 112.1(3)
C12 C13 H13A 109.5
C12 C13 H13B 109.5
H13A C13 H13B 109.5
C12 C13 H13C 109.5
H13A C13 H13C 109.5
H13B C13 H13C 109.5
O2 C14 C16 108.2(3)
O2 C14 C15 107.9(3)
C16 C14 C15 109.4(4)
O2 C14 C12 102.2(3)
C16 C14 C12 115.3(3)
C15 C14 C12 113.2(4)
C14 C15 H15A 109.5
C14 C15 H15B 109.5
H15A C15 H15B 109.5
C14 C15 H15C 109.5
H15A C15 H15C 109.5
H15B C15 H15C 109.5
C14 C16 H16A 109.5
C14 C16 H16B 109.5
H16A C16 H16B 109.5
C14 C16 H16C 109.5
H16A C16 H16C 109.5
H16B C16 H16C 109.5
F1 C17 F2 107.5(4)
F1 C17 F3 107.7(4)
F2 C17 F3 106.6(4)
F1 C17 S1 112.6(3)
F2 C17 S1 111.8(3)
F3 C17 S1 110.4(3)
C1 N1 C5 119.7(4)
C1 N1 B1 121.8(3)
C5 N1 B1 118.4(3)
C6 N2 C10 119.2(4)
C6 N2 B1 120.1(3)
C10 N2 B1 120.7(3)
B1 O1 C12 106.0(3)
B1 O2 C14 107.5(3)
O3 S1 O4 115.12(18)
O3 S1 O5 115.73(18)
O4 S1 O5 114.69(19)
O3 S1 C17 103.58(19)
O4 S1 C17 102.7(2)
O5 S1 C17 102.4(2)

loop_
_geom_bond_atom_site_label_1
_geom_bond_atom_site_label_2
_geom_bond_distance
B1 O2 1.418(5)
B1 O1 1.422(5)
B1 N1 1.604(6)
B1 N2 1.609(5)
C1 N1 1.348(5)
C1 C2 1.382(6)
C1 H1 0.95
C2 C3 1.382(6)
C2 H2 0.95
C3 C4 1.385(6)
C3 H3 0.95
C4 C5 1.381(6)
C4 H4 0.95
C5 N1 1.354(5)
C5 H5 0.95
C6 N2 1.338(5)
C6 C7 1.375(6)
C6 H6 0.95
C7 C8 1.388(7)
C7 H7 0.95
C8 C9 1.384(7)
C8 H8 0.95
C9 C10 1.377(6)
C9 H9 0.95
C10 N2 1.343(6)
C10 H10 0.95
C11 C12 1.529(6)
C11 H11A 0.98
C11 H11B 0.98
C11 H11C 0.98
C12 O1 1.453(5)
C12 C13 1.518(6)
C12 C14 1.555(5)
C13 H13A 0.98
C13 H13B 0.98
C13 H13C 0.98
C14 O2 1.456(4)
C14 C16 1.512(6)
C14 C15 1.532(6)
C15 H15A 0.98
C15 H15B 0.98
C15 H15C 0.98
C16 H16A 0.98
C16 H16B 0.98
C16 H16C 0.98
C17 F1 1.327(5)
C17 F2 1.338(5)
C17 F3 1.347(5)
C17 S1 1.805(5)
O3 S1 1.439(3)
O4 S1 1.442(3)
O5 S1 1.444(3)
